data_7211727
loop_
_publ_author_name
'Seidel, R\"udiger W.'
'Goddard, Richard'
'F\"ocker, Kirsten'
'Oppel, Iris M.'

_publ_section_title
;
 Supramolecular isomerism of self-complementary
 zinc-5,10,15,20-tetra(4-pyridyl)porphyrin in the presence of
 dimethylformamide
;
_journal_issue 2
_journal_name_full CrystEngComm
_journal_page_first 387
_journal_paper_doi 10.1039/b913791b
_journal_volume 12
_journal_year 2010
_chemical_formula_moiety 'C40 H24 N8 Zn, 2(C3 H7 N O)'
_chemical_formula_sum 'C46 H38 N10 O2 Zn'
_chemical_formula_weight 828.23
_chemical_name_systematic
;
?
;
_space_group_IT_number 2
_symmetry_cell_setting triclinic
_symmetry_space_group_name_Hall '-P 1'
_symmetry_space_group_name_H-M 'P -1'
_atom_sites_solution_hydrogens geom
_atom_sites_solution_primary direct
_atom_sites_solution_secondary difmap
_audit_creation_method SHELXL-97
_cell_angle_alpha 112.292(2)
_cell_angle_beta 95.972(2)
_cell_angle_gamma 98.064(2)
_cell_formula_units_Z 4
_cell_length_a 12.7667(16)
_cell_length_b 17.478(2)
_cell_length_c 20.151(3)
_cell_measurement_temperature 100(2)
_cell_volume 4058.1(9)
_computing_cell_refinement 'APEX2 (Bruker, 2004)'
_computing_data_collection 'APEX2 (Bruker, 2004)'
_computing_data_reduction 'SAINT (Bruker, 2004)'
_computing_molecular_graphics 'Diamond (Brandenburg, 2009)'
_computing_structure_refinement 'SHELXL-97 (Sheldrick, 2008)'
_computing_structure_solution 'SHELXS-97 (Sheldrick, 2008)'
_diffrn_ambient_temperature 100(2)
_diffrn_measured_fraction_theta_full 0.995
_diffrn_measured_fraction_theta_max 0.995
_diffrn_measurement_device_type 'Apex II, Bruker AXS'
_diffrn_measurement_method '\w and \f scans'
_diffrn_radiation_monochromator graphite
_diffrn_radiation_source 'FR591 Mo rotating anode'
_diffrn_radiation_type MoK\a
_diffrn_radiation_wavelength 0.71073
_diffrn_reflns_av_R_equivalents 0.0416
_diffrn_reflns_av_sigmaI/netI 0.0270
_diffrn_reflns_limit_h_max 15
_diffrn_reflns_limit_h_min -15
_diffrn_reflns_limit_k_max 21
_diffrn_reflns_limit_k_min -21
_diffrn_reflns_limit_l_max 25
_diffrn_reflns_limit_l_min -25
_diffrn_reflns_number 104762
_diffrn_reflns_theta_full 26.45
_diffrn_reflns_theta_max 26.45
_diffrn_reflns_theta_min 2.13
_exptl_absorpt_coefficient_mu 0.658
_exptl_absorpt_correction_T_max 0.9865
_exptl_absorpt_correction_T_min 0.9341
_exptl_absorpt_correction_type multi-scan
_exptl_absorpt_process_details 'SADABS (Sheldrick, 1996)'
_exptl_crystal_colour 'reddish purple'
_exptl_crystal_density_diffrn 1.356
_exptl_crystal_density_method 'not measured'
_exptl_crystal_description prism
_exptl_crystal_F_000 1720
_exptl_crystal_size_max 0.09
_exptl_crystal_size_mid 0.02
_exptl_crystal_size_min 0.02
_refine_diff_density_max 0.609
_refine_diff_density_min -0.723
_refine_diff_density_rms 0.058
_refine_ls_extinction_method none
_refine_ls_goodness_of_fit_ref 1.069
_refine_ls_hydrogen_treatment constr
_refine_ls_matrix_type full
_refine_ls_number_parameters 1276
_refine_ls_number_reflns 16646
_refine_ls_number_restraints 723
_refine_ls_restrained_S_all 3.782
_refine_ls_R_factor_all 0.0488
_refine_ls_R_factor_gt 0.0381
_refine_ls_shift/su_max 0.000
_refine_ls_shift/su_mean 0.000
_refine_ls_structure_factor_coef Fsqd
_refine_ls_weighting_details 'calc w=1/[\s^2^(Fo^2^)+(0.0281P)^2^+5.1758P] where P=(Fo^2^+2Fc^2^)/3'
_refine_ls_weighting_scheme calc
_refine_ls_wR_factor_gt 0.0880
_refine_ls_wR_factor_ref 0.0923
_reflns_number_gt 14267
_reflns_number_total 16646
_reflns_threshold_expression >2sigma(I)
_cod_data_source_file b913791b.txt
_cod_data_source_block 6504sadabs
_cod_database_code 7211727

loop_
_symmetry_equiv_pos_as_xyz
'x, y, z'
'-x, -y, -z'

loop_
_atom_site_label
_atom_site_type_symbol
_atom_site_fract_x
_atom_site_fract_y
_atom_site_fract_z
_atom_site_U_iso_or_equiv
_atom_site_adp_type
_atom_site_occupancy
_atom_site_symmetry_multiplicity
_atom_site_calc_flag
_atom_site_refinement_flags
_atom_site_disorder_assembly
_atom_site_disorder_group
Zn1 Zn 0.88536(7) 0.78758(5) 0.23184(4) 0.0149(2) Uani 1 1 d . . .
N21 N 0.8880(5) 0.9153(4) 0.2805(3) 0.0165(12) Uani 1 1 d . . .
N22 N 0.7469(5) 0.7671(4) 0.2723(3) 0.0175(12) Uani 1 1 d . . .
N23 N 1.0470(5) 0.8151(4) 0.2262(3) 0.0176(12) Uani 1 1 d . A .
N24 N 0.9021(5) 0.6658(4) 0.2156(3) 0.0165(12) Uani 1 1 d . . .
C1 C 0.9690(6) 0.9792(4) 0.2858(4) 0.0173(14) Uani 1 1 d . . .
C2 C 0.9340(6) 1.0590(4) 0.3149(4) 0.0198(15) Uani 1 1 d . . .
H2 H 0.9752 1.1130 0.3249 0.024 Uiso 1 1 calc R . .
C3 C 0.8317(6) 1.0423(4) 0.3250(4) 0.0191(15) Uani 1 1 d . . .
H3 H 0.7870 1.0821 0.3430 0.023 Uiso 1 1 calc R . .
C4 C 0.8032(6) 0.9519(4) 0.3033(4) 0.0166(14) Uani 1 1 d . . .
C5 C 0.7042(6) 0.9091(4) 0.3083(4) 0.0172(14) Uani 1 1 d . . .
C6 C 0.6804(6) 0.8235(4) 0.2959(4) 0.0183(15) Uani 1 1 d . . .
C7 C 0.5825(6) 0.7822(5) 0.3082(4) 0.0238(16) Uani 1 1 d . . .
H7 H 0.5229 0.8070 0.3236 0.029 Uiso 1 1 calc R . .
C8 C 0.5921(6) 0.7015(5) 0.2936(4) 0.0236(16) Uani 1 1 d . . .
H8 H 0.5411 0.6592 0.2979 0.028 Uiso 1 1 calc R . .
C9 C 0.6944(6) 0.6918(4) 0.2703(4) 0.0190(15) Uani 1 1 d . . .
C10 C 0.7330(6) 0.6163(4) 0.2484(4) 0.0179(14) Uani 1 1 d . . .
C11 C 0.8299(6) 0.6043(4) 0.2223(4) 0.0173(14) Uani 1 1 d . . .
C12 C 0.8663(6) 0.5254(5) 0.1959(4) 0.0219(16) Uani 1 1 d . . .
H12 H 0.8312 0.4732 0.1950 0.026 Uiso 1 1 calc R . .
C13 C 0.9602(6) 0.5396(5) 0.1728(4) 0.0208(15) Uani 1 1 d . . .
H13 H 1.0030 0.4992 0.1520 0.025 Uiso 1 1 calc R . .
C14 C 0.9828(6) 0.6280(4) 0.1858(4) 0.0167(14) Uani 1 1 d . A .
C15 C 1.0771(6) 0.6692(4) 0.1735(4) 0.0168(14) Uani 1 1 d D . .
C16 C 1.1071(6) 0.7567(5) 0.1945(4) 0.0176(14) Uani 1 1 d . A .
C17 C 1.2081(6) 0.7990(5) 0.1862(4) 0.0219(16) Uani 1 1 d . . .
H17 H 1.2644 0.7730 0.1659 0.026 Uiso 1 1 calc R A .
C18 C 1.2066(6) 0.8823(5) 0.2127(4) 0.0217(16) Uani 1 1 d . A .
H18 H 1.2621 0.9260 0.2149 0.026 Uiso 1 1 calc R . .
C19 C 1.1049(6) 0.8924(5) 0.2370(4) 0.0188(15) Uani 1 1 d . . .
C20 C 1.0689(6) 0.9688(4) 0.2649(4) 0.0176(14) Uani 1 1 d . A .
N51 N 0.4692(5) 1.0658(4) 0.3701(4) 0.0255(14) Uani 1 1 d . . .
C52 C 0.5025(6) 1.0465(5) 0.3059(5) 0.0254(17) Uani 1 1 d . . .
H52 H 0.4740 1.0697 0.2739 0.031 Uiso 1 1 calc R . .
C53 C 0.5760(6) 0.9948(5) 0.2833(4) 0.0241(16) Uani 1 1 d . . .
H53 H 0.5962 0.9827 0.2369 0.029 Uiso 1 1 calc R . .
C54 C 0.6197(6) 0.9607(4) 0.3296(4) 0.0177(14) Uani 1 1 d . . .
C55 C 0.5839(6) 0.9787(5) 0.3959(4) 0.0209(15) Uani 1 1 d . . .
H55 H 0.6097 0.9555 0.4286 0.025 Uiso 1 1 calc R . .
C56 C 0.5095(6) 1.0311(5) 0.4132(4) 0.0237(16) Uani 1 1 d . . .
H56 H 0.4859 1.0430 0.4586 0.028 Uiso 1 1 calc R . .
N101 N 0.5179(5) 0.4146(4) 0.2663(3) 0.0173(12) Uani 1 1 d . . .
C102 C 0.4987(6) 0.4391(5) 0.2115(4) 0.0208(15) Uani 1 1 d . . .
H102 H 0.4345 0.4120 0.1770 0.025 Uiso 1 1 calc R . .
C103 C 0.5676(6) 0.5019(5) 0.2024(4) 0.0217(16) Uani 1 1 d . . .
H103 H 0.5504 0.5170 0.1626 0.026 Uiso 1 1 calc R . .
C104 C 0.6625(6) 0.5427(4) 0.2525(4) 0.0181(15) Uani 1 1 d . . .
C105 C 0.6847(6) 0.5153(4) 0.3080(4) 0.0196(15) Uani 1 1 d . . .
H105 H 0.7496 0.5396 0.3423 0.024 Uiso 1 1 calc R . .
C106 C 0.6104(6) 0.4519(4) 0.3128(4) 0.0191(15) Uani 1 1 d . . .
H106 H 0.6264 0.4342 0.3512 0.023 Uiso 1 1 calc R . .
N151 N 1.2847(12) 0.5161(8) 0.0528(9) 0.033(4) Uani 0.59(2) 1 d PDU A 1
C152 C 1.1898(15) 0.5232(10) 0.0207(11) 0.036(4) Uani 0.59(2) 1 d PDU A 1
H152 H 1.1685 0.4932 -0.0304 0.043 Uiso 0.59(2) 1 calc PR A 1
C153 C 1.1236(17) 0.5717(12) 0.0590(10) 0.026(4) Uani 0.59(2) 1 d PDU A 1
H153 H 1.0578 0.5758 0.0350 0.032 Uiso 0.59(2) 1 calc PR A 1
C154 C 1.1546(19) 0.6142(17) 0.1324(12) 0.020(6) Uani 0.59(2) 1 d PDU A 1
C155 C 1.2505(12) 0.6109(9) 0.1681(9) 0.022(3) Uani 0.59(2) 1 d PDU A 1
H155 H 1.2726 0.6411 0.2192 0.026 Uiso 0.59(2) 1 calc PR A 1
C156 C 1.3134(12) 0.5608(10) 0.1250(10) 0.032(4) Uani 0.59(2) 1 d PDU A 1
H156 H 1.3808 0.5580 0.1479 0.038 Uiso 0.59(2) 1 calc PR A 1
N11' N 1.3041(14) 0.5147(12) 0.0911(11) 0.025(5) Uani 0.41(2) 1 d PDU A 2
C12' C 1.227(2) 0.5230(14) 0.0442(14) 0.027(5) Uani 0.41(2) 1 d PDU A 2
H12' H 1.2243 0.4942 -0.0067 0.032 Uiso 0.41(2) 1 calc PR A 2
C13' C 1.152(2) 0.5723(19) 0.0685(16) 0.031(7) Uani 0.41(2) 1 d PDU A 2
H13' H 1.0992 0.5758 0.0333 0.037 Uiso 0.41(2) 1 calc PR A 2
C14' C 1.149(3) 0.618(2) 0.1426(16) 0.015(8) Uani 0.41(2) 1 d PDU A 2
C15' C 1.221(2) 0.6051(16) 0.1889(15) 0.037(6) Uani 0.41(2) 1 d PDU A 2
H15' H 1.2202 0.6296 0.2397 0.045 Uiso 0.41(2) 1 calc PR A 2
C16' C 1.3015(18) 0.5540(14) 0.1618(14) 0.035(6) Uani 0.41(2) 1 d PDU A 2
H16' H 1.3538 0.5487 0.1960 0.042 Uiso 0.41(2) 1 calc PR A 2
N201 N 1.2769(5) 1.1873(4) 0.2704(3) 0.0179(12) Uani 1 1 d . . .
C202 C 1.2995(6) 1.1531(4) 0.3179(4) 0.0192(15) Uani 1 1 d . . .
H202 H 1.3634 1.1782 0.3529 0.023 Uiso 1 1 calc R . .
C203 C 1.2350(6) 1.0829(4) 0.3190(4) 0.0193(15) Uani 1 1 d . A .
H203 H 1.2550 1.0605 0.3536 0.023 Uiso 1 1 calc R . .
C204 C 1.1412(6) 1.0460(4) 0.2688(4) 0.0180(14) Uani 1 1 d . . .
C205 C 1.1147(6) 1.0826(5) 0.2205(5) 0.0273(18) Uani 1 1 d . A .
H205 H 1.0496 1.0602 0.1864 0.033 Uiso 1 1 calc R . .
C206 C 1.1846(6) 1.1522(5) 0.2230(5) 0.0254(17) Uani 1 1 d . . .
H206 H 1.1662 1.1763 0.1893 0.030 Uiso 1 1 calc R A .
Zn2 Zn 0.39170(6) 0.29997(5) 0.27114(4) 0.0149(2) Uani 1 1 d . . .
N31 N 0.4226(5) 0.2337(4) 0.1681(3) 0.0163(12) Uani 1 1 d . . .
N32 N 0.2621(5) 0.3337(4) 0.2259(3) 0.0154(12) Uani 1 1 d . . .
N33 N 0.5252(5) 0.2716(3) 0.3164(3) 0.0152(12) Uani 1 1 d . . .
N34 N 0.3604(5) 0.3663(4) 0.3743(3) 0.0152(12) Uani 1 1 d . . .
C21 C 0.5090(6) 0.1961(4) 0.1522(4) 0.0197(15) Uani 1 1 d . B .
C22 C 0.5058(7) 0.1618(5) 0.0744(4) 0.0264(17) Uani 1 1 d . . .
H22 H 0.5555 0.1314 0.0489 0.032 Uiso 1 1 calc R . .
C23 C 0.4188(7) 0.1810(5) 0.0447(4) 0.0242(16) Uani 1 1 d . . .
H23 H 0.3959 0.1669 -0.0056 0.029 Uiso 1 1 calc R . .
C24 C 0.3671(6) 0.2269(4) 0.1037(4) 0.0181(14) Uani 1 1 d . . .
C25 C 0.2772(6) 0.2636(4) 0.0966(4) 0.0170(14) Uani 1 1 d . . .
C26 C 0.2286(6) 0.3126(4) 0.1534(4) 0.0165(14) Uani 1 1 d . . .
C27 C 0.1322(6) 0.3444(5) 0.1439(4) 0.0221(16) Uani 1 1 d . . .
H27 H 0.0936 0.3397 0.0991 0.027 Uiso 1 1 calc R . .
C28 C 0.1072(6) 0.3825(5) 0.2112(4) 0.0219(16) Uani 1 1 d . . .
H28 H 0.0476 0.4091 0.2223 0.026 Uiso 1 1 calc R . .
C29 C 0.1883(6) 0.3748(4) 0.2625(4) 0.0171(14) Uani 1 1 d . . .
C30 C 0.1897(6) 0.4033(4) 0.3380(4) 0.0166(14) Uani 1 1 d . . .
C31 C 0.2681(6) 0.3968(4) 0.3891(4) 0.0160(14) Uani 1 1 d . . .
C32 C 0.2614(6) 0.4186(4) 0.4651(4) 0.0181(14) Uani 1 1 d . . .
H32 H 0.2060 0.4415 0.4894 0.022 Uiso 1 1 calc R . .
C33 C 0.3494(6) 0.4003(4) 0.4949(4) 0.0178(14) Uani 1 1 d . . .
H33 H 0.3673 0.4078 0.5442 0.021 Uiso 1 1 calc R . .
C34 C 0.4110(6) 0.3669(4) 0.4377(4) 0.0156(14) Uani 1 1 d . . .
C35 C 0.5056(6) 0.3355(4) 0.4455(4) 0.0157(14) Uani 1 1 d . . .
C36 C 0.5609(6) 0.2948(4) 0.3890(4) 0.0154(14) Uani 1 1 d . . .
C37 C 0.6640(6) 0.2715(4) 0.3990(4) 0.0185(14) Uani 1 1 d . . .
H37 H 0.7065 0.2813 0.4441 0.022 Uiso 1 1 calc R . .
C38 C 0.6880(6) 0.2334(5) 0.3321(4) 0.0199(15) Uani 1 1 d . . .
H38 H 0.7507 0.2109 0.3211 0.024 Uiso 1 1 calc R . .
C39 C 0.6006(6) 0.2331(4) 0.2801(4) 0.0174(14) Uani 1 1 d . B .
C40 C 0.5920(6) 0.1965(5) 0.2042(4) 0.0198(15) Uani 1 1 d D . .
N251 N 0.1674(5) 0.2298(4) -0.1228(3) 0.0186(13) Uani 1 1 d . . .
C252 C 0.2250(7) 0.3024(5) -0.0740(5) 0.0284(18) Uani 1 1 d . . .
H252 H 0.2436 0.3473 -0.0889 0.034 Uiso 1 1 calc R . .
C253 C 0.2591(7) 0.3157(5) -0.0026(5) 0.0309(19) Uani 1 1 d . . .
H253 H 0.3002 0.3688 0.0304 0.037 Uiso 1 1 calc R . .
C254 C 0.2336(6) 0.2518(4) 0.0209(4) 0.0181(15) Uani 1 1 d . . .
C255 C 0.1715(8) 0.1766(5) -0.0295(4) 0.033(2) Uani 1 1 d . . .
H255 H 0.1504 0.1312 -0.0157 0.039 Uiso 1 1 calc R . .
C256 C 0.1406(8) 0.1683(5) -0.1000(5) 0.034(2) Uani 1 1 d . . .
H256 H 0.0981 0.1162 -0.1340 0.040 Uiso 1 1 calc R . .
N301 N -0.0755(5) 0.5161(5) 0.4207(4) 0.0278(15) Uani 1 1 d . . .
C302 C -0.0876(7) 0.4337(6) 0.3796(5) 0.0317(19) Uani 1 1 d . . .
H302 H -0.1571 0.3997 0.3687 0.038 Uiso 1 1 calc R . .
C303 C -0.0052(6) 0.3949(5) 0.3520(5) 0.0270(17) Uani 1 1 d . . .
H303 H -0.0190 0.3361 0.3230 0.032 Uiso 1 1 calc R . .
C304 C 0.0977(6) 0.4424(5) 0.3667(4) 0.0184(14) Uani 1 1 d . . .
C305 C 0.1117(6) 0.5281(5) 0.4104(4) 0.0214(15) Uani 1 1 d . . .
H305 H 0.1806 0.5634 0.4229 0.026 Uiso 1 1 calc R . .
C306 C 0.0240(7) 0.5612(5) 0.4356(4) 0.0256(17) Uani 1 1 d . . .
H306 H 0.0354 0.6198 0.4654 0.031 Uiso 1 1 calc R . .
N351 N 0.6401(5) 0.3465(5) 0.6546(4) 0.0309(16) Uani 1 1 d . . .
C352 C 0.6075(6) 0.2735(5) 0.5960(4) 0.0261(17) Uani 1 1 d . . .
H352 H 0.6161 0.2229 0.6013 0.031 Uiso 1 1 calc R . .
C353 C 0.5623(6) 0.2672(5) 0.5286(4) 0.0209(15) Uani 1 1 d . . .
H353 H 0.5404 0.2137 0.4891 0.025 Uiso 1 1 calc R . .
C354 C 0.5489(5) 0.3407(4) 0.5188(4) 0.0168(14) Uani 1 1 d . . .
C355 C 0.5796(6) 0.4167(5) 0.5800(4) 0.0225(16) Uani 1 1 d . . .
H355 H 0.5700 0.4682 0.5768 0.027 Uiso 1 1 calc R . .
C356 C 0.6242(6) 0.4158(6) 0.6451(5) 0.0295(19) Uani 1 1 d . . .
H356 H 0.6449 0.4682 0.6860 0.035 Uiso 1 1 calc R . .
N401 N 0.869(3) 0.096(2) 0.1370(19) 0.032(7) Uani 0.39(6) 1 d PDU B 1
C402 C 0.780(3) 0.0466(19) 0.1194(15) 0.022(7) Uani 0.39(6) 1 d PDU B 1
H402 H 0.7746 -0.0118 0.0915 0.026 Uiso 0.39(6) 1 calc PR B 1
C403 C 0.685(3) 0.078(2) 0.141(3) 0.024(8) Uani 0.39(6) 1 d PDU B 1
H403 H 0.6165 0.0413 0.1275 0.028 Uiso 0.39(6) 1 calc PR B 1
C404 C 0.699(3) 0.163(3) 0.183(3) 0.020(9) Uani 0.39(6) 1 d PDU B 1
C405 C 0.795(3) 0.215(2) 0.197(3) 0.022(8) Uani 0.39(6) 1 d PDU B 1
H405 H 0.8043 0.2743 0.2219 0.026 Uiso 0.39(6) 1 calc PR B 1
C406 C 0.880(2) 0.178(3) 0.1745(19) 0.027(7) Uani 0.39(6) 1 d PDU B 1
H406 H 0.9489 0.2121 0.1863 0.033 Uiso 0.39(6) 1 calc PR B 1
N41' N 0.843(3) 0.057(3) 0.1286(13) 0.055(8) Uani 0.61(6) 1 d PDU B 2
C42' C 0.733(3) 0.016(2) 0.1162(10) 0.044(7) Uani 0.61(6) 1 d PDU B 2
H42' H 0.7154 -0.0433 0.0922 0.053 Uiso 0.61(6) 1 calc PR B 2
C43' C 0.651(3) 0.0591(17) 0.1372(16) 0.029(6) Uani 0.61(6) 1 d PDU B 2
H43' H 0.5793 0.0289 0.1279 0.035 Uiso 0.61(6) 1 calc PR B 2
C44' C 0.674(2) 0.1463(18) 0.172(2) 0.016(6) Uani 0.61(6) 1 d PDU B 2
C45' C 0.781(2) 0.186(2) 0.1833(17) 0.027(5) Uani 0.61(6) 1 d PDU B 2
H45' H 0.8001 0.2455 0.2070 0.032 Uiso 0.61(6) 1 calc PR B 2
C46' C 0.859(2) 0.139(3) 0.1606(16) 0.041(7) Uani 0.61(6) 1 d PDU B 2
H46' H 0.9300 0.1697 0.1688 0.049 Uiso 0.61(6) 1 calc PR B 2
O41 O 0.1448(5) 0.7791(4) 0.5177(3) 0.0314(13) Uani 1 1 d . . .
N41 N 0.1682(6) 0.8223(4) 0.4260(4) 0.0263(15) Uani 1 1 d . . .
C41 C 0.1763(7) 0.8328(5) 0.4954(4) 0.0271(17) Uani 1 1 d . . .
H41 H 0.2097 0.8871 0.5310 0.033 Uiso 1 1 calc R . .
C42 C 0.2040(9) 0.8914(6) 0.4052(5) 0.042(2) Uani 1 1 d . . .
H42A H 0.1418 0.9049 0.3822 0.063 Uiso 1 1 calc R . .
H42B H 0.2537 0.8748 0.3708 0.063 Uiso 1 1 calc R . .
H42C H 0.2405 0.9410 0.4486 0.063 Uiso 1 1 calc R . .
C43 C 0.1185(7) 0.7413(6) 0.3681(5) 0.0317(19) Uani 1 1 d . . .
H43A H 0.0981 0.7004 0.3891 0.048 Uiso 1 1 calc R . .
H43B H 0.1696 0.7214 0.3353 0.048 Uiso 1 1 calc R . .
H43C H 0.0544 0.7473 0.3407 0.048 Uiso 1 1 calc R . .
O61 O 0.3057(5) 0.1025(4) 0.5012(3) 0.0370(15) Uani 1 1 d . . .
N61 N 0.1723(6) 0.1766(4) 0.5310(4) 0.0295(15) Uani 1 1 d . . .
C61 C 0.2700(7) 0.1673(6) 0.5156(5) 0.0303(18) Uani 1 1 d . . .
H61 H 0.3158 0.2152 0.5157 0.036 Uiso 1 1 calc R . .
C62 C 0.1362(8) 0.2561(6) 0.5480(6) 0.040(2) Uani 1 1 d . . .
H62A H 0.1906 0.2966 0.5410 0.060 Uiso 1 1 calc R . .
H62B H 0.1250 0.2784 0.5987 0.060 Uiso 1 1 calc R . .
H62C H 0.0686 0.2470 0.5157 0.060 Uiso 1 1 calc R . .
C63 C 0.0982(8) 0.1073(6) 0.5339(6) 0.044(2) Uani 1 1 d . . .
H63A H 0.1357 0.0611 0.5306 0.066 Uiso 1 1 calc R . .
H63B H 0.0383 0.0875 0.4930 0.066 Uiso 1 1 calc R . .
H63C H 0.0707 0.1266 0.5799 0.066 Uiso 1 1 calc R . .
O71 O 0.5680(11) 0.5710(14) 0.0747(9) 0.097(8) Uani 0.609(12) 1 d PDU C 1
N71 N 0.4754(16) 0.6553(14) 0.0420(10) 0.072(6) Uani 0.609(12) 1 d PDU C 1
C71 C 0.5062(16) 0.5817(17) 0.0304(13) 0.067(7) Uani 0.609(12) 1 d PDU C 1
H71 H 0.4782 0.5356 -0.0148 0.081 Uiso 0.609(12) 1 calc PR C 1
C72 C 0.507(3) 0.730(3) 0.1121(17) 0.107(16) Uani 0.609(12) 1 d PDU C 1
H72A H 0.5646 0.7204 0.1427 0.160 Uiso 0.609(12) 1 calc PR C 1
H72B H 0.4450 0.7380 0.1370 0.160 Uiso 0.609(12) 1 calc PR C 1
H72C H 0.5326 0.7797 0.1031 0.160 Uiso 0.609(12) 1 calc PR C 1
C73 C 0.395(3) 0.6613(19) -0.0105(16) 0.071(9) Uani 0.609(12) 1 d PDU C 1
H73A H 0.3796 0.6091 -0.0547 0.107 Uiso 0.609(12) 1 calc PR C 1
H73B H 0.4213 0.7090 -0.0226 0.107 Uiso 0.609(12) 1 calc PR C 1
H73C H 0.3291 0.6700 0.0100 0.107 Uiso 0.609(12) 1 calc PR C 1
O71' O 0.454(2) 0.8722(16) 0.1037(12) 0.073(7) Uani 0.391(12) 1 d PDU C 2
N71' N 0.465(2) 0.7329(18) 0.0764(17) 0.055(8) Uani 0.391(12) 1 d PDU C 2
C71' C 0.494(3) 0.816(2) 0.1171(16) 0.059(8) Uani 0.391(12) 1 d PDU C 2
H71' H 0.5481 0.8340 0.1590 0.070 Uiso 0.391(12) 1 calc PR C 2
C72' C 0.379(4) 0.699(3) 0.013(2) 0.065(12) Uani 0.391(12) 1 d PDU C 2
H72D H 0.3506 0.7459 0.0069 0.098 Uiso 0.391(12) 1 calc PR C 2
H72E H 0.3212 0.6616 0.0205 0.098 Uiso 0.391(12) 1 calc PR C 2
H72F H 0.4071 0.6678 -0.0305 0.098 Uiso 0.391(12) 1 calc PR C 2
C73' C 0.514(4) 0.673(4) 0.097(4) 0.085(18) Uani 0.391(12) 1 d PDU C 2
H73D H 0.5603 0.7034 0.1450 0.127 Uiso 0.391(12) 1 calc PR C 2
H73E H 0.5566 0.6453 0.0611 0.127 Uiso 0.391(12) 1 calc PR C 2
H73F H 0.4574 0.6310 0.1003 0.127 Uiso 0.391(12) 1 calc PR C 2
O81 O 0.4240(16) 0.9491(14) 0.1013(10) 0.091(6) Uani 0.609(12) 1 d PDU C 1
N81 N 0.251(2) 0.9362(13) 0.0587(11) 0.063(6) Uani 0.609(12) 1 d PDU C 1
C81 C 0.343(2) 0.9827(17) 0.0946(13) 0.071(7) Uani 0.609(12) 1 d PDU C 1
H81 H 0.3505 1.0422 0.1160 0.085 Uiso 0.609(12) 1 calc PR C 1
C82 C 0.228(3) 0.8464(15) 0.0228(16) 0.090(11) Uani 0.609(12) 1 d PDU C 1
H82A H 0.2894 0.8239 0.0359 0.135 Uiso 0.609(12) 1 calc PR C 1
H82B H 0.2142 0.8298 -0.0300 0.135 Uiso 0.609(12) 1 calc PR C 1
H82C H 0.1644 0.8238 0.0380 0.135 Uiso 0.609(12) 1 calc PR C 1
C83 C 0.158(3) 0.975(3) 0.0537(19) 0.104(16) Uani 0.609(12) 1 d PDU C 1
H83A H 0.1800 1.0365 0.0761 0.156 Uiso 0.609(12) 1 calc PR C 1
H83B H 0.1042 0.9572 0.0791 0.156 Uiso 0.609(12) 1 calc PR C 1
H83C H 0.1263 0.9571 0.0024 0.156 Uiso 0.609(12) 1 calc PR C 1
O81' O 0.0902(18) 1.0491(11) 0.0410(10) 0.051(6) Uani 0.391(12) 1 d PDU C 2
N81' N 0.171(4) 0.938(2) 0.037(2) 0.063(11) Uani 0.391(12) 1 d PDU C 2
C81' C 0.088(3) 0.9727(16) 0.0242(16) 0.046(7) Uani 0.391(12) 1 d PDU C 2
H81' H 0.0218 0.9354 0.0001 0.055 Uiso 0.391(12) 1 calc PR C 2
C82' C 0.277(3) 0.990(3) 0.069(2) 0.060(9) Uani 0.391(12) 1 d PDU C 2
H82D H 0.2716 1.0497 0.0872 0.091 Uiso 0.391(12) 1 calc PR C 2
H82E H 0.3239 0.9787 0.0320 0.091 Uiso 0.391(12) 1 calc PR C 2
H82F H 0.3080 0.9774 0.1094 0.091 Uiso 0.391(12) 1 calc PR C 2
C83' C 0.153(4) 0.848(2) 0.012(3) 0.076(14) Uani 0.391(12) 1 d PDU C 2
H83D H 0.0759 0.8246 -0.0042 0.114 Uiso 0.391(12) 1 calc PR C 2
H83E H 0.1799 0.8325 0.0515 0.114 Uiso 0.391(12) 1 calc PR C 2
H83F H 0.1910 0.8248 -0.0291 0.114 Uiso 0.391(12) 1 calc PR C 2

loop_
_atom_site_aniso_label
_atom_site_aniso_U_11
_atom_site_aniso_U_22
_atom_site_aniso_U_33
_atom_site_aniso_U_23
_atom_site_aniso_U_13
_atom_site_aniso_U_12
Zn1 0.0173(4) 0.0109(4) 0.0175(4) 0.0067(3) 0.0060(3) 0.0008(3)
N21 0.018(3) 0.013(3) 0.018(3) 0.006(2) 0.004(2) -0.001(2)
N22 0.021(3) 0.013(3) 0.019(3) 0.007(2) 0.007(2) 0.001(2)
N23 0.019(3) 0.014(3) 0.023(3) 0.010(3) 0.006(3) 0.002(2)
N24 0.020(3) 0.012(3) 0.018(3) 0.007(2) 0.005(2) 0.001(2)
C1 0.020(4) 0.014(3) 0.017(3) 0.007(3) 0.002(3) -0.001(3)
C2 0.022(4) 0.013(3) 0.024(4) 0.008(3) 0.004(3) -0.001(3)
C3 0.023(4) 0.014(3) 0.021(4) 0.007(3) 0.007(3) 0.003(3)
C4 0.019(4) 0.013(3) 0.016(3) 0.005(3) 0.004(3) 0.001(3)
C5 0.019(4) 0.015(3) 0.017(3) 0.007(3) 0.006(3) 0.001(3)
C6 0.020(4) 0.016(3) 0.019(4) 0.007(3) 0.006(3) 0.001(3)
C7 0.020(4) 0.019(4) 0.033(4) 0.009(3) 0.011(3) 0.001(3)
C8 0.024(4) 0.016(4) 0.031(4) 0.009(3) 0.012(3) -0.001(3)
C9 0.022(4) 0.014(3) 0.020(4) 0.007(3) 0.006(3) -0.002(3)
C10 0.022(4) 0.013(3) 0.017(3) 0.006(3) 0.003(3) -0.003(3)
C11 0.022(4) 0.013(3) 0.017(3) 0.007(3) 0.002(3) 0.000(3)
C12 0.027(4) 0.013(3) 0.026(4) 0.009(3) 0.005(3) 0.001(3)
C13 0.024(4) 0.014(3) 0.025(4) 0.008(3) 0.003(3) 0.004(3)
C14 0.019(4) 0.015(3) 0.015(3) 0.007(3) 0.001(3) 0.003(3)
C15 0.019(4) 0.017(3) 0.016(3) 0.009(3) 0.002(3) 0.004(3)
C16 0.018(4) 0.019(4) 0.019(4) 0.010(3) 0.004(3) 0.003(3)
C17 0.019(4) 0.023(4) 0.028(4) 0.013(3) 0.009(3) 0.005(3)
C18 0.018(4) 0.022(4) 0.028(4) 0.014(3) 0.008(3) 0.001(3)
C19 0.019(4) 0.018(4) 0.021(4) 0.010(3) 0.004(3) 0.000(3)
C20 0.018(4) 0.016(3) 0.020(4) 0.010(3) 0.003(3) 0.000(3)
N51 0.025(3) 0.022(3) 0.033(4) 0.013(3) 0.008(3) 0.007(3)
C52 0.025(4) 0.025(4) 0.031(4) 0.016(3) 0.005(3) 0.005(3)
C53 0.026(4) 0.025(4) 0.026(4) 0.014(3) 0.008(3) 0.003(3)
C54 0.016(3) 0.012(3) 0.024(4) 0.007(3) 0.004(3) -0.001(3)
C55 0.022(4) 0.018(4) 0.025(4) 0.011(3) 0.006(3) 0.002(3)
C56 0.025(4) 0.022(4) 0.026(4) 0.010(3) 0.009(3) 0.005(3)
N101 0.020(3) 0.012(3) 0.021(3) 0.007(2) 0.008(2) 0.002(2)
C102 0.022(4) 0.016(3) 0.023(4) 0.007(3) 0.004(3) 0.000(3)
C103 0.029(4) 0.018(4) 0.019(4) 0.010(3) 0.004(3) 0.000(3)
C104 0.022(4) 0.011(3) 0.020(4) 0.005(3) 0.008(3) 0.002(3)
C105 0.021(4) 0.015(3) 0.021(4) 0.007(3) 0.003(3) -0.001(3)
C106 0.025(4) 0.013(3) 0.019(4) 0.007(3) 0.005(3) 0.001(3)
N151 0.031(5) 0.031(5) 0.034(5) 0.010(3) 0.008(3) 0.006(3)
C152 0.034(5) 0.035(5) 0.035(5) 0.011(3) 0.006(3) 0.008(3)
C153 0.025(5) 0.026(5) 0.026(5) 0.007(3) 0.004(3) 0.006(3)
C154 0.018(7) 0.019(7) 0.021(7) 0.006(4) 0.006(3) 0.003(3)
C155 0.018(4) 0.022(4) 0.025(4) 0.008(3) 0.004(3) 0.006(3)
C156 0.030(5) 0.032(5) 0.034(5) 0.014(3) 0.006(3) 0.007(3)
N11' 0.023(6) 0.025(6) 0.025(6) 0.008(4) 0.005(3) 0.005(3)
C12' 0.028(6) 0.027(6) 0.027(6) 0.010(4) 0.003(4) 0.008(4)
C13' 0.031(8) 0.031(8) 0.030(8) 0.012(4) 0.004(4) 0.008(4)
C14' 0.014(8) 0.015(8) 0.015(8) 0.004(4) 0.005(4) 0.001(4)
C15' 0.036(7) 0.038(7) 0.036(7) 0.013(4) 0.007(4) 0.008(4)
C16' 0.034(7) 0.036(7) 0.035(7) 0.012(4) 0.005(4) 0.010(4)
N201 0.017(3) 0.014(3) 0.024(3) 0.009(3) 0.006(3) 0.002(2)
C202 0.021(4) 0.015(3) 0.020(4) 0.007(3) 0.002(3) 0.000(3)
C203 0.022(4) 0.016(3) 0.020(4) 0.009(3) 0.004(3) 0.002(3)
C204 0.017(3) 0.014(3) 0.024(4) 0.009(3) 0.007(3) 0.002(3)
C205 0.018(4) 0.028(4) 0.039(5) 0.023(4) -0.003(3) -0.003(3)
C206 0.020(4) 0.026(4) 0.037(5) 0.023(4) 0.000(3) 0.000(3)
Zn2 0.0162(4) 0.0131(4) 0.0176(4) 0.0067(3) 0.0068(3) 0.0054(3)
N31 0.018(3) 0.012(3) 0.020(3) 0.006(2) 0.006(2) 0.003(2)
N32 0.018(3) 0.012(3) 0.018(3) 0.006(2) 0.007(2) 0.004(2)
N33 0.016(3) 0.011(3) 0.020(3) 0.006(2) 0.007(2) 0.003(2)
N34 0.014(3) 0.013(3) 0.019(3) 0.007(2) 0.006(2) 0.003(2)
C21 0.024(4) 0.016(3) 0.025(4) 0.011(3) 0.012(3) 0.007(3)
C22 0.035(5) 0.028(4) 0.026(4) 0.014(3) 0.017(4) 0.018(4)
C23 0.032(4) 0.024(4) 0.022(4) 0.011(3) 0.011(3) 0.012(3)
C24 0.022(4) 0.013(3) 0.020(4) 0.007(3) 0.008(3) 0.002(3)
C25 0.019(4) 0.012(3) 0.020(4) 0.007(3) 0.005(3) 0.001(3)
C26 0.019(4) 0.012(3) 0.019(4) 0.008(3) 0.005(3) 0.000(3)
C27 0.025(4) 0.024(4) 0.021(4) 0.011(3) 0.006(3) 0.009(3)
C28 0.022(4) 0.023(4) 0.024(4) 0.012(3) 0.007(3) 0.011(3)
C29 0.018(3) 0.013(3) 0.023(4) 0.009(3) 0.006(3) 0.004(3)
C30 0.016(3) 0.013(3) 0.023(4) 0.009(3) 0.007(3) 0.004(3)
C31 0.017(3) 0.012(3) 0.020(4) 0.007(3) 0.007(3) 0.003(3)
C32 0.018(4) 0.017(3) 0.020(4) 0.007(3) 0.008(3) 0.005(3)
C33 0.018(4) 0.016(3) 0.019(4) 0.006(3) 0.005(3) 0.002(3)
C34 0.017(3) 0.010(3) 0.019(3) 0.006(3) 0.004(3) -0.001(3)
C35 0.014(3) 0.010(3) 0.021(4) 0.006(3) 0.004(3) -0.001(3)
C36 0.015(3) 0.009(3) 0.022(4) 0.007(3) 0.004(3) 0.000(3)
C37 0.016(3) 0.016(3) 0.025(4) 0.009(3) 0.006(3) 0.004(3)
C38 0.016(4) 0.017(3) 0.031(4) 0.013(3) 0.008(3) 0.005(3)
C39 0.018(4) 0.013(3) 0.025(4) 0.010(3) 0.008(3) 0.004(3)
C40 0.023(4) 0.017(3) 0.027(4) 0.013(3) 0.013(3) 0.009(3)
N251 0.022(3) 0.015(3) 0.021(3) 0.008(2) 0.009(3) 0.005(2)
C252 0.035(5) 0.017(4) 0.032(4) 0.014(3) -0.004(4) -0.004(3)
C253 0.039(5) 0.018(4) 0.030(4) 0.011(3) -0.009(4) -0.006(3)
C254 0.020(4) 0.017(3) 0.019(4) 0.007(3) 0.008(3) 0.006(3)
C255 0.054(6) 0.019(4) 0.021(4) 0.009(3) 0.007(4) -0.008(4)
C256 0.055(6) 0.017(4) 0.021(4) 0.006(3) 0.004(4) -0.011(4)
N301 0.024(4) 0.034(4) 0.031(4) 0.014(3) 0.012(3) 0.014(3)
C302 0.021(4) 0.032(5) 0.039(5) 0.010(4) 0.010(4) 0.003(3)
C303 0.023(4) 0.021(4) 0.033(4) 0.006(3) 0.008(3) 0.004(3)
C304 0.019(4) 0.022(4) 0.019(4) 0.011(3) 0.007(3) 0.008(3)
C305 0.021(4) 0.020(4) 0.025(4) 0.009(3) 0.008(3) 0.006(3)
C306 0.028(4) 0.023(4) 0.029(4) 0.011(3) 0.010(3) 0.012(3)
N351 0.018(3) 0.048(5) 0.024(4) 0.011(3) 0.005(3) 0.006(3)
C352 0.024(4) 0.033(4) 0.027(4) 0.015(4) 0.010(3) 0.012(3)
C353 0.020(4) 0.019(4) 0.023(4) 0.006(3) 0.007(3) 0.006(3)
C354 0.010(3) 0.018(3) 0.021(4) 0.006(3) 0.004(3) 0.001(3)
C355 0.014(4) 0.018(4) 0.028(4) 0.003(3) 0.006(3) -0.001(3)
C356 0.017(4) 0.034(5) 0.024(4) -0.001(3) 0.004(3) -0.004(3)
N401 0.040(13) 0.020(16) 0.034(14) 0.007(13) 0.005(10) 0.011(12)
C402 0.032(16) 0.012(12) 0.019(11) 0.005(9) 0.003(12) -0.003(12)
C403 0.019(14) 0.024(15) 0.027(13) 0.012(12) 0.004(13) 0.000(11)
C404 0.026(19) 0.019(14) 0.010(15) 0.000(11) 0.002(17) 0.006(13)
C405 0.023(13) 0.012(15) 0.025(14) 0.000(12) 0.006(10) 0.002(10)
C406 0.024(12) 0.022(15) 0.026(13) -0.001(12) 0.005(9) 0.003(11)
N41' 0.071(16) 0.074(18) 0.037(10) 0.022(12) 0.018(12) 0.062(16)
C42' 0.066(16) 0.040(13) 0.030(9) 0.010(9) 0.011(9) 0.039(12)
C43' 0.043(13) 0.024(10) 0.024(9) 0.008(8) 0.010(11) 0.020(10)
C44' 0.011(9) 0.027(12) 0.016(13) 0.013(10) 0.004(9) 0.010(8)
C45' 0.022(11) 0.033(13) 0.035(13) 0.019(11) 0.013(9) 0.011(10)
C46' 0.040(12) 0.054(19) 0.044(15) 0.024(14) 0.020(10) 0.031(12)
O41 0.033(3) 0.037(3) 0.027(3) 0.016(3) 0.000(3) 0.008(3)
N41 0.029(4) 0.027(4) 0.022(3) 0.008(3) 0.002(3) 0.006(3)
C41 0.027(4) 0.031(4) 0.022(4) 0.009(3) -0.002(3) 0.008(3)
C42 0.059(7) 0.037(5) 0.031(5) 0.017(4) 0.005(5) 0.004(5)
C43 0.034(5) 0.034(5) 0.022(4) 0.007(4) 0.001(4) 0.007(4)
O61 0.042(4) 0.041(4) 0.035(3) 0.018(3) 0.010(3) 0.022(3)
N61 0.025(4) 0.026(4) 0.039(4) 0.015(3) 0.007(3) 0.006(3)
C61 0.029(4) 0.035(5) 0.031(5) 0.016(4) 0.005(4) 0.009(4)
C62 0.031(5) 0.031(5) 0.060(6) 0.017(5) 0.010(4) 0.011(4)
C63 0.036(5) 0.036(5) 0.066(7) 0.027(5) 0.013(5) 0.004(4)
O71 0.044(8) 0.19(2) 0.087(12) 0.113(14) -0.015(8) -0.030(10)
N71 0.064(12) 0.093(17) 0.043(10) 0.030(11) 0.002(9) -0.036(11)
C71 0.054(12) 0.095(18) 0.065(14) 0.059(14) 0.003(10) -0.020(12)
C72 0.09(3) 0.14(4) 0.06(2) 0.04(3) 0.016(18) -0.05(3)
C73 0.09(2) 0.07(2) 0.08(2) 0.053(17) 0.022(16) 0.001(16)
O71' 0.11(2) 0.072(16) 0.045(13) 0.025(12) 0.024(13) 0.022(15)
N71' 0.052(17) 0.07(2) 0.052(18) 0.038(18) 0.011(14) -0.002(14)
C71' 0.07(2) 0.07(2) 0.041(16) 0.022(16) 0.013(14) -0.001(17)
C72' 0.06(2) 0.07(3) 0.07(3) 0.03(2) 0.01(2) 0.01(2)
C73' 0.05(2) 0.12(5) 0.11(5) 0.08(4) 0.01(3) 0.00(3)
O81 0.079(13) 0.116(16) 0.069(11) 0.032(11) 0.020(10) 0.003(11)
N81 0.084(17) 0.059(12) 0.039(10) 0.016(10) 0.021(11) -0.004(12)
C81 0.082(19) 0.068(16) 0.053(14) 0.018(12) 0.026(14) -0.012(15)
C82 0.15(3) 0.050(14) 0.053(15) 0.012(11) 0.04(2) -0.008(18)
C83 0.09(3) 0.18(5) 0.038(18) 0.03(2) 0.016(16) 0.04(3)
O81' 0.077(15) 0.044(11) 0.035(10) 0.022(9) 0.010(9) 0.001(10)
N81' 0.09(3) 0.06(2) 0.05(2) 0.027(18) 0.04(2) 0.02(2)
C81' 0.07(2) 0.038(15) 0.036(15) 0.022(12) 0.021(15) 0.006(14)
C82' 0.06(2) 0.09(3) 0.05(2) 0.03(2) 0.015(17) 0.02(2)
C83' 0.12(4) 0.06(2) 0.08(3) 0.05(2) 0.04(3) 0.04(3)

loop_
_atom_type_symbol
_atom_type_description
_atom_type_scat_dispersion_real
_atom_type_scat_dispersion_imag
_atom_type_scat_source
C C 0.0033 0.0016 'International Tables Vol C Tables 4.2.6.8 and 6.1.1.4'
H H 0.0000 0.0000 'International Tables Vol C Tables 4.2.6.8 and 6.1.1.4'
N N 0.0061 0.0033 'International Tables Vol C Tables 4.2.6.8 and 6.1.1.4'
O O 0.0106 0.0060 'International Tables Vol C Tables 4.2.6.8 and 6.1.1.4'
Zn Zn 0.2839 1.4301 'International Tables Vol C Tables 4.2.6.8 and 6.1.1.4'

loop_
_geom_angle_atom_site_label_1
_geom_angle_atom_site_label_2
_geom_angle_atom_site_label_3
_geom_angle
_geom_angle_site_symmetry_1
_geom_angle_site_symmetry_3
N21 Zn1 N22 88.5(2) . .
N21 Zn1 N24 162.3(2) . .
N22 Zn1 N24 88.2(2) . .
N21 Zn1 N23 88.8(2) . .
N22 Zn1 N23 160.8(2) . .
N24 Zn1 N23 88.7(2) . .
N21 Zn1 N251 97.8(2) . 2_665
N22 Zn1 N251 105.2(2) . 2_665
N24 Zn1 N251 99.9(2) . 2_665
N23 Zn1 N251 94.0(2) . 2_665
C4 N21 C1 106.6(6) . .
C4 N21 Zn1 126.1(5) . .
C1 N21 Zn1 126.6(5) . .
C6 N22 C9 106.2(6) . .
C6 N22 Zn1 125.8(5) . .
C9 N22 Zn1 127.2(5) . .
C16 N23 C19 106.9(6) . .
C16 N23 Zn1 125.1(5) . .
C19 N23 Zn1 126.3(5) . .
C14 N24 C11 106.6(6) . .
C14 N24 Zn1 125.0(5) . .
C11 N24 Zn1 127.8(5) . .
N21 C1 C20 125.4(6) . .
N21 C1 C2 109.5(6) . .
C20 C1 C2 125.1(6) . .
C3 C2 C1 107.2(6) . .
C3 C2 H2 126.4 . .
C1 C2 H2 126.4 . .
C2 C3 C4 106.8(6) . .
C2 C3 H3 126.6 . .
C4 C3 H3 126.6 . .
N21 C4 C5 125.4(6) . .
N21 C4 C3 109.9(6) . .
C5 C4 C3 124.6(6) . .
C6 C5 C4 125.2(7) . .
C6 C5 C54 118.5(6) . .
C4 C5 C54 116.3(6) . .
N22 C6 C5 125.4(6) . .
N22 C6 C7 110.0(6) . .
C5 C6 C7 124.7(7) . .
C8 C7 C6 106.9(7) . .
C8 C7 H7 126.6 . .
C6 C7 H7 126.6 . .
C7 C8 C9 107.0(6) . .
C7 C8 H8 126.5 . .
C9 C8 H8 126.5 . .
N22 C9 C10 125.6(7) . .
N22 C9 C8 109.9(6) . .
C10 C9 C8 124.6(6) . .
C9 C10 C11 125.6(6) . .
C9 C10 C104 116.0(6) . .
C11 C10 C104 118.4(6) . .
N24 C11 C10 124.8(6) . .
N24 C11 C12 109.8(6) . .
C10 C11 C12 125.4(6) . .
C13 C12 C11 107.1(6) . .
C13 C12 H12 126.5 . .
C11 C12 H12 126.5 . .
C12 C13 C14 106.8(6) . .
C12 C13 H13 126.6 . .
C14 C13 H13 126.6 . .
N24 C14 C15 125.7(6) . .
N24 C14 C13 109.7(6) . .
C15 C14 C13 124.4(7) . .
C14' C15 C16 118.8(17) . .
C14' C15 C14 115.6(18) . .
C16 C15 C14 125.4(7) . .
C16 C15 C154 116.6(12) . .
C14 C15 C154 118.1(12) . .
N23 C16 C15 125.6(6) . .
N23 C16 C17 109.5(6) . .
C15 C16 C17 124.8(7) . .
C18 C17 C16 107.0(7) . .
C18 C17 H17 126.5 . .
C16 C17 H17 126.5 . .
C17 C18 C19 107.1(6) . .
C17 C18 H18 126.4 . .
C19 C18 H18 126.4 . .
N23 C19 C20 125.0(7) . .
N23 C19 C18 109.4(6) . .
C20 C19 C18 125.5(7) . .
C1 C20 C19 126.3(7) . .
C1 C20 C204 116.4(6) . .
C19 C20 C204 117.2(6) . .
C56 N51 C52 116.5(7) . .
N51 C52 C53 124.0(7) . .
N51 C52 H52 118.0 . .
C53 C52 H52 118.0 . .
C52 C53 C54 119.1(7) . .
C52 C53 H53 120.4 . .
C54 C53 H53 120.4 . .
C53 C54 C55 117.5(7) . .
C53 C54 C5 120.0(7) . .
C55 C54 C5 122.4(7) . .
C56 C55 C54 118.8(7) . .
C56 C55 H55 120.6 . .
C54 C55 H55 120.6 . .
N51 C56 C55 124.1(7) . .
N51 C56 H56 117.9 . .
C55 C56 H56 117.9 . .
C106 N101 C102 117.0(6) . .
C106 N101 Zn2 123.8(5) . .
C102 N101 Zn2 119.0(5) . .
N101 C102 C103 123.5(7) . .
N101 C102 H102 118.2 . .
C103 C102 H102 118.2 . .
C102 C103 C104 119.3(7) . .
C102 C103 H103 120.4 . .
C104 C103 H103 120.4 . .
C105 C104 C103 117.3(7) . .
C105 C104 C10 122.1(7) . .
C103 C104 C10 120.5(7) . .
C106 C105 C104 119.1(7) . .
C106 C105 H105 120.4 . .
C104 C105 H105 120.4 . .
N101 C106 C105 123.6(7) . .
N101 C106 H106 118.2 . .
C105 C106 H106 118.2 . .
C156 N151 C152 117.0(14) . .
N151 C152 C153 122.7(17) . .
N151 C152 H152 118.6 . .
C153 C152 H152 118.6 . .
C154 C153 C152 118(2) . .
C154 C153 H153 120.9 . .
C152 C153 H153 120.9 . .
C153 C154 C155 122.1(19) . .
C153 C154 C15 116.3(17) . .
C155 C154 C15 121.6(16) . .
C154 C155 C156 115.9(15) . .
C154 C155 H155 122.1 . .
C156 C155 H155 122.1 . .
N151 C156 C155 124.1(14) . .
N151 C156 H156 118.0 . .
C155 C156 H156 118.0 . .
C16' N11' C12' 116.5(18) . .
N11' C12' C13' 122(2) . .
N11' C12' H12' 119.1 . .
C13' C12' H12' 119.1 . .
C12' C13' C14' 124(3) . .
C12' C13' H13' 118.2 . .
C14' C13' H13' 118.2 . .
C15' C14' C15 117(2) . .
C15' C14' C13' 115(3) . .
C15 C14' C13' 129(2) . .
C14' C15' C16' 121(3) . .
C14' C15' H15' 119.7 . .
C16' C15' H15' 119.7 . .
N11' C16' C15' 123(2) . .
N11' C16' H16' 118.6 . .
C15' C16' H16' 118.6 . .
C202 N201 C206 117.0(6) . .
C202 N201 Zn2 120.7(5) . 1_665
C206 N201 Zn2 122.3(5) . 1_665
N201 C202 C203 123.7(7) . .
N201 C202 H202 118.1 . .
C203 C202 H202 118.1 . .
C204 C203 C202 118.9(7) . .
C204 C203 H203 120.6 . .
C202 C203 H203 120.6 . .
C203 C204 C205 118.1(7) . .
C203 C204 C20 122.2(6) . .
C205 C204 C20 119.7(7) . .
C206 C205 C204 119.0(7) . .
C206 C205 H205 120.5 . .
C204 C205 H205 120.5 . .
N201 C206 C205 123.3(7) . .
N201 C206 H206 118.4 . .
C205 C206 H206 118.4 . .
N33 Zn2 N31 90.1(2) . .
N33 Zn2 N32 177.3(2) . .
N31 Zn2 N32 90.0(2) . .
N33 Zn2 N34 90.1(2) . .
N31 Zn2 N34 179.9(2) . .
N32 Zn2 N34 89.9(2) . .
N33 Zn2 N201 94.2(2) . 1_445
N31 Zn2 N201 93.3(2) . 1_445
N32 Zn2 N201 88.5(2) . 1_445
N34 Zn2 N201 86.7(2) . 1_445
N33 Zn2 N101 84.9(2) . .
N31 Zn2 N101 83.6(2) . .
N32 Zn2 N101 92.4(2) . .
N34 Zn2 N101 96.4(2) . .
N201 Zn2 N101 176.8(2) 1_445 .
C24 N31 C21 107.0(6) . .
C24 N31 Zn2 126.5(5) . .
C21 N31 Zn2 126.2(5) . .
C26 N32 C29 107.2(6) . .
C26 N32 Zn2 126.4(5) . .
C29 N32 Zn2 126.2(5) . .
C36 N33 C39 106.8(6) . .
C36 N33 Zn2 126.5(5) . .
C39 N33 Zn2 126.3(5) . .
C34 N34 C31 106.8(6) . .
C34 N34 Zn2 125.6(5) . .
C31 N34 Zn2 125.3(5) . .
N31 C21 C40 125.0(7) . .
N31 C21 C22 109.4(7) . .
C40 C21 C22 125.5(7) . .
C23 C22 C21 107.0(7) . .
C23 C22 H22 126.5 . .
C21 C22 H22 126.5 . .
C22 C23 C24 107.2(7) . .
C22 C23 H23 126.4 . .
C24 C23 H23 126.4 . .
N31 C24 C25 125.1(6) . .
N31 C24 C23 109.4(6) . .
C25 C24 C23 125.3(7) . .
C26 C25 C24 126.7(7) . .
C26 C25 C254 117.6(6) . .
C24 C25 C254 115.6(6) . .
N32 C26 C25 125.2(7) . .
N32 C26 C27 109.5(6) . .
C25 C26 C27 125.2(7) . .
C28 C27 C26 106.9(7) . .
C28 C27 H27 126.6 . .
C26 C27 H27 126.6 . .
C27 C28 C29 107.1(7) . .
C27 C28 H28 126.4 . .
C29 C28 H28 126.4 . .
N32 C29 C30 125.5(6) . .
N32 C29 C28 109.3(6) . .
C30 C29 C28 125.2(6) . .
C31 C30 C29 126.2(6) . .
C31 C30 C304 116.7(6) . .
C29 C30 C304 117.1(6) . .
N34 C31 C30 125.6(6) . .
N34 C31 C32 109.7(6) . .
C30 C31 C32 124.7(6) . .
C33 C32 C31 106.7(6) . .
C33 C32 H32 126.7 . .
C31 C32 H32 126.7 . .
C32 C33 C34 107.4(6) . .
C32 C33 H33 126.3 . .
C34 C33 H33 126.3 . .
N34 C34 C35 125.4(6) . .
N34 C34 C33 109.5(6) . .
C35 C34 C33 125.0(7) . .
C36 C35 C34 126.0(7) . .
C36 C35 C354 115.9(6) . .
C34 C35 C354 117.9(6) . .
N33 C36 C35 125.1(6) . .
N33 C36 C37 109.7(6) . .
C35 C36 C37 125.2(7) . .
C38 C37 C36 106.8(7) . .
C38 C37 H37 126.6 . .
C36 C37 H37 126.6 . .
C37 C38 C39 107.3(6) . .
C37 C38 H38 126.4 . .
C39 C38 H38 126.4 . .
N33 C39 C40 124.9(7) . .
N33 C39 C38 109.4(6) . .
C40 C39 C38 125.6(7) . .
C39 C40 C21 127.1(7) . .
C39 C40 C44' 118.8(16) . .
C21 C40 C44' 114.0(16) . .
C39 C40 C404 110(2) . .
C21 C40 C404 123(3) . .
C252 N251 C256 117.2(7) . .
C252 N251 Zn1 121.8(5) . 2_665
C256 N251 Zn1 120.9(5) . 2_665
N251 C252 C253 123.0(7) . .
N251 C252 H252 118.5 . .
C253 C252 H252 118.5 . .
C252 C253 C254 120.1(7) . .
C252 C253 H253 119.9 . .
C254 C253 H253 119.9 . .
C253 C254 C255 117.0(7) . .
C253 C254 C25 120.3(7) . .
C255 C254 C25 122.6(7) . .
C256 C255 C254 119.4(7) . .
C256 C255 H255 120.3 . .
C254 C255 H255 120.3 . .
N251 C256 C255 123.3(8) . .
N251 C256 H256 118.4 . .
C255 C256 H256 118.4 . .
C306 N301 C302 115.9(7) . .
N301 C302 C303 124.1(8) . .
N301 C302 H302 117.9 . .
C303 C302 H302 117.9 . .
C302 C303 C304 119.7(8) . .
C302 C303 H303 120.1 . .
C304 C303 H303 120.1 . .
C303 C304 C305 116.7(7) . .
C303 C304 C30 121.8(7) . .
C305 C304 C30 121.6(7) . .
C306 C305 C304 119.4(7) . .
C306 C305 H305 120.3 . .
C304 C305 H305 120.3 . .
N301 C306 C305 124.2(7) . .
N301 C306 H306 117.9 . .
C305 C306 H306 117.9 . .
C356 N351 C352 115.9(7) . .
N351 C352 C353 124.2(8) . .
N351 C352 H352 117.9 . .
C353 C352 H352 117.9 . .
C352 C353 C354 119.3(7) . .
C352 C353 H353 120.4 . .
C354 C353 H353 120.4 . .
C355 C354 C353 116.9(7) . .
C355 C354 C35 123.1(7) . .
C353 C354 C35 120.0(6) . .
C356 C355 C354 119.0(7) . .
C356 C355 H355 120.5 . .
C354 C355 H355 120.5 . .
N351 C356 C355 124.6(8) . .
N351 C356 H356 117.7 . .
C355 C356 H356 117.7 . .
C402 N401 C406 122(3) . .
N401 C402 C403 121(3) . .
N401 C402 H402 119.7 . .
C403 C402 H402 119.7 . .
C404 C403 C402 116(3) . .
C404 C403 H403 121.8 . .
C402 C403 H403 121.8 . .
C405 C404 C403 121(3) . .
C405 C404 C40 124(3) . .
C403 C404 C40 115(3) . .
C404 C405 C406 117(3) . .
C404 C405 H405 121.5 . .
C406 C405 H405 121.5 . .
N401 C406 C405 123(3) . .
N401 C406 H406 118.5 . .
C405 C406 H406 118.5 . .
C46' N41' C42' 113.7(19) . .
C43' C42' N41' 124(2) . .
C43' C42' H42' 118.1 . .
N41' C42' H42' 118.1 . .
C42' C43' C44' 120(2) . .
C42' C43' H43' 120.2 . .
C44' C43' H43' 120.2 . .
C43' C44' C45' 116.7(19) . .
C43' C44' C40 122.8(19) . .
C45' C44' C40 120.2(19) . .
C46' C45' C44' 121(2) . .
C46' C45' H45' 119.6 . .
C44' C45' H45' 119.6 . .
N41' C46' C45' 125(2) . .
N41' C46' H46' 117.3 . .
C45' C46' H46' 116 . .
C41 N41 C42 121.9(7) . .
C41 N41 C43 120.5(7) . .
C42 N41 C43 117.5(7) . .
O41 C41 N41 126.1(8) . .
O41 C41 H41 116.9 . .
N41 C41 H41 116.9 . .
N41 C42 H42A 109.5 . .
N41 C42 H42B 109.5 . .
H42A C42 H42B 109.5 . .
N41 C42 H42C 109.5 . .
H42A C42 H42C 109.5 . .
H42B C42 H42C 109.5 . .
N41 C43 H43A 109.5 . .
N41 C43 H43B 109.5 . .
H43A C43 H43B 109.5 . .
N41 C43 H43C 109.5 . .
H43A C43 H43C 109.5 . .
H43B C43 H43C 109.5 . .
C61 N61 C63 120.7(8) . .
C61 N61 C62 122.3(8) . .
C63 N61 C62 117.0(7) . .
O61 C61 N61 125.7(9) . .
O61 C61 H61 117.2 . .
N61 C61 H61 117.2 . .
N61 C62 H62A 109.5 . .
N61 C62 H62B 109.5 . .
H62A C62 H62B 109.5 . .
N61 C62 H62C 109.5 . .
H62A C62 H62C 109.5 . .
H62B C62 H62C 109.5 . .
N61 C63 H63A 109.5 . .
N61 C63 H63B 109.5 . .
H63A C63 H63B 109.5 . .
N61 C63 H63C 109.5 . .
H63A C63 H63C 109.5 . .
H63B C63 H63C 109.5 . .
C71 N71 C73 120(2) . .
C71 N71 C72 123(3) . .
C73 N71 C72 116(3) . .
O71 C71 N71 123(3) . .
O71 C71 H71 118.3 . .
N71 C71 H71 118.3 . .
C71' N71' C73' 120(4) . .
C71' N71' C72' 121(3) . .
C73' N71' C72' 118(4) . .
O71' C71' N71' 125(3) . .
O71' C71' H71' 117.7 . .
N71' C71' H71' 117.7 . .
N71' C72' H72D 109.5 . .
N71' C72' H72E 109.5 . .
H72D C72' H72E 109.5 . .
N71' C72' H72F 109.5 . .
H72D C72' H72F 109.5 . .
H72E C72' H72F 109.5 . .
N71' C73' H73D 109.5 . .
N71' C73' H73E 109.5 . .
H73D C73' H73E 109.5 . .
N71' C73' H73F 109.5 . .
H73D C73' H73F 109.5 . .
H73E C73' H73F 109.5 . .
C81 N81 C82 126(3) . .
C81 N81 C83 120(3) . .
C82 N81 C83 114(3) . .
O81 C81 N81 121(3) . .
O81 C81 H81 119.7 . .
N81 C81 H81 119.7 . .
C81' N81' C83' 118(4) . .
C81' N81' C82' 120(3) . .
C83' N81' C82' 122(4) . .
O81' C81' N81' 127(3) . .
O81' C81' H81' 116.7 . .
N81' C81' H81' 116.7 . .
N81' C82' H82D 109.5 . .
N81' C82' H82E 109.5 . .
H82D C82' H82E 109.5 . .
N81' C82' H82F 109.5 . .
H82D C82' H82F 109.5 . .
H82E C82' H82F 109.5 . .
N81' C83' H83D 109.5 . .
N81' C83' H83E 109.5 . .
H83D C83' H83E 109.5 . .
N81' C83' H83F 109.5 . .
H83D C83' H83F 109.5 . .
H83E C83' H83F 109.5 . .

loop_
_geom_bond_atom_site_label_1
_geom_bond_atom_site_label_2
_geom_bond_distance
_geom_bond_site_symmetry_2
Zn1 N21 2.064(6) .
Zn1 N22 2.064(6) .
Zn1 N24 2.073(6) .
Zn1 N23 2.077(6) .
Zn1 N251 2.121(6) 2_665
N21 C4 1.366(9) .
N21 C1 1.375(9) .
N22 C6 1.373(9) .
N22 C9 1.374(9) .
N23 C16 1.366(9) .
N23 C19 1.373(9) .
N24 C14 1.370(9) .
N24 C11 1.371(9) .
C1 C20 1.399(10) .
C1 C2 1.448(10) .
C2 C3 1.353(10) .
C2 H2 0.9500 .
C3 C4 1.449(10) .
C3 H3 0.9500 .
C4 C5 1.408(10) .
C5 C6 1.403(10) .
C5 C54 1.496(10) .
C6 C7 1.445(10) .
C7 C8 1.354(11) .
C7 H7 0.9500 .
C8 C9 1.444(10) .
C8 H8 0.9500 .
C9 C10 1.403(10) .
C10 C11 1.405(10) .
C10 C104 1.498(9) .
C11 C12 1.442(10) .
C12 C13 1.355(11) .
C12 H12 0.9500 .
C13 C14 1.447(10) .
C13 H13 0.9500 .
C14 C15 1.408(10) .
C15 C14' 1.40(3) .
C15 C16 1.406(10) .
C15 C154 1.56(2) .
C16 C17 1.451(10) .
C17 C18 1.351(11) .
C17 H17 0.9500 .
C18 C19 1.446(10) .
C18 H18 0.9500 .
C19 C20 1.401(10) .
C20 C204 1.495(9) .
N51 C56 1.335(10) .
N51 C52 1.338(11) .
C52 C53 1.385(11) .
C52 H52 0.9500 .
C53 C54 1.393(11) .
C53 H53 0.9500 .
C54 C55 1.394(10) .
C55 C56 1.391(11) .
C55 H55 0.9500 .
C56 H56 0.9500 .
N101 C106 1.337(10) .
N101 C102 1.338(10) .
N101 Zn2 2.429(6) .
C102 C103 1.390(10) .
C102 H102 0.9500 .
C103 C104 1.397(11) .
C103 H103 0.9500 .
C104 C105 1.393(10) .
C105 C106 1.392(10) .
C105 H105 0.9500 .
C106 H106 0.9500 .
N151 C156 1.34(2) .
N151 C152 1.36(2) .
C152 C153 1.37(2) .
C152 H152 0.9500 .
C153 C154 1.36(3) .
C153 H153 0.9500 .
C154 C155 1.37(2) .
C155 C156 1.39(2) .
C155 H155 0.9500 .
C156 H156 0.9500 .
N11' C16' 1.33(3) .
N11' C12' 1.35(3) .
C12' C13' 1.38(3) .
C12' H12' 0.9500 .
C13' C14' 1.41(3) .
C13' H13' 0.9500 .
C14' C15' 1.34(3) .
C15' C16' 1.47(3) .
C15' H15' 0.9500 .
C16' H16' 0.9500 .
N201 C202 1.335(9) .
N201 C206 1.339(10) .
N201 Zn2 2.278(6) 1_665
C202 C203 1.387(10) .
C202 H202 0.9500 .
C203 C204 1.381(11) .
C203 H203 0.9500 .
C204 C205 1.390(10) .
C205 C206 1.387(11) .
C205 H205 0.9500 .
C206 H206 0.9500 .
Zn2 N33 2.059(6) .
Zn2 N31 2.069(6) .
Zn2 N32 2.070(6) .
Zn2 N34 2.073(6) .
Zn2 N201 2.279(6) 1_445
N31 C24 1.366(10) .
N31 C21 1.368(9) .
N32 C26 1.367(9) .
N32 C29 1.371(9) .
N33 C36 1.366(9) .
N33 C39 1.368(9) .
N34 C34 1.365(9) .
N34 C31 1.374(9) .
C21 C40 1.408(11) .
C21 C22 1.445(11) .
C22 C23 1.350(11) .
C22 H22 0.9500 .
C23 C24 1.443(10) .
C23 H23 0.9500 .
C24 C25 1.411(10) .
C25 C26 1.409(10) .
C25 C254 1.494(10) .
C26 C27 1.443(10) .
C27 C28 1.360(11) .
C27 H27 0.9500 .
C28 C29 1.442(10) .
C28 H28 0.9500 .
C29 C30 1.408(10) .
C30 C31 1.408(10) .
C30 C304 1.499(9) .
C31 C32 1.446(10) .
C32 C33 1.353(10) .
C32 H32 0.9500 .
C33 C34 1.447(10) .
C33 H33 0.9500 .
C34 C35 1.414(10) .
C35 C36 1.412(10) .
C35 C354 1.487(10) .
C36 C37 1.448(10) .
C37 C38 1.349(11) .
C37 H37 0.9500 .
C38 C39 1.446(10) .
C38 H38 0.9500 .
C39 C40 1.402(10) .
C40 C44' 1.50(2) .
C40 C404 1.59(4) .
N251 C252 1.327(10) .
N251 C256 1.339(10) .
N251 Zn1 2.121(6) 2_665
C252 C253 1.378(12) .
C252 H252 0.9500 .
C253 C254 1.383(11) .
C253 H253 0.9500 .
C254 C255 1.383(11) .
C255 C256 1.380(12) .
C255 H255 0.9500 .
C256 H256 0.9500 .
N301 C306 1.335(11) .
N301 C302 1.338(11) .
C302 C303 1.382(11) .
C302 H302 0.9500 .
C303 C304 1.389(11) .
C303 H303 0.9500 .
C304 C305 1.394(10) .
C305 C306 1.387(10) .
C305 H305 0.9500 .
C306 H306 0.9500 .
N351 C356 1.335(12) .
N351 C352 1.342(11) .
C352 C353 1.376(11) .
C352 H352 0.9500 .
C353 C354 1.401(10) .
C353 H353 0.9500 .
C354 C355 1.395(10) .
C355 C356 1.381(12) .
C355 H355 0.9500 .
C356 H356 0.9500 .
N401 C402 1.26(5) .
N401 C406 1.31(3) .
C402 C403 1.43(4) .
C402 H402 0.9500 .
C403 C404 1.39(4) .
C403 H403 0.9500 .
C404 C405 1.35(4) .
C405 C406 1.36(4) .
C405 H405 0.9500 .
C406 H406 0.9500 .
N41' C46' 1.31(3) .
N41' C42' 1.43(3) .
C42' C43' 1.38(3) .
C42' H42' 0.9500 .
C43' C44' 1.39(3) .
C43' H43' 0.9500 .
C44' C45' 1.40(3) .
C45' C46' 1.38(3) .
C45' H45' 0.9500 .
C46' H46' 0.9500 .
O41 C41 1.224(10) .
N41 C41 1.331(10) .
N41 C42 1.452(11) .
N41 C43 1.453(11) .
C41 H41 0.9500 .
C42 H42A 0.9800 .
C42 H42B 0.9800 .
C42 H42C 0.9800 .
C43 H43A 0.9800 .
C43 H43B 0.9800 .
C43 H43C 0.9800 .
O61 C61 1.224(10) .
N61 C61 1.333(11) .
N61 C63 1.451(11) .
N61 C62 1.453(11) .
C61 H61 0.9500 .
C62 H62A 0.9800 .
C62 H62B 0.9800 .
C62 H62C 0.9800 .
C63 H63A 0.9800 .
C63 H63B 0.9800 .
C63 H63C 0.9800 .
O71 C71 1.22(2) .
N71 C71 1.34(3) .
N71 C73 1.44(3) .
N71 C72 1.48(3) .
C71 H71 0.9500 .
C72 H72A 0.9800 .
C72 H72B 0.9800 .
C72 H72C 0.9800 .
C73 H73A 0.9800 .
C73 H73B 0.9800 .
C73 H73C 0.9800 .
O71' C71' 1.27(3) .
N71' C71' 1.34(4) .
N71' C73' 1.45(4) .
N71' C72' 1.46(4) .
C71' H71' 0.9500 .
C72' H72D 0.9800 .
C72' H72E 0.9800 .
C72' H72F 0.9800 .
C73' H73D 0.9800 .
C73' H73E 0.9800 .
C73' H73F 0.9800 .
O81 C81 1.28(3) .
N81 C81 1.29(3) .
N81 C82 1.43(3) .
N81 C83 1.47(3) .
C81 H81 0.9500 .
C82 H82A 0.9800 .
C82 H82B 0.9800 .
C82 H82C 0.9800 .
C83 H83A 0.9800 .
C83 H83B 0.9800 .
C83 H83C 0.9800 .
O81' C81' 1.24(3) .
N81' C81' 1.34(4) .
N81' C83' 1.43(4) .
N81' C82' 1.46(4) .
C81' H81' 0.9500 .
C82' H82D 0.9800 .
C82' H82E 0.9800 .
C82' H82F 0.9800 .
C83' H83D 0.9800 .
C83' H83E 0.9800 .
C83' H83F 0.9800 .

loop_
_geom_hbond_atom_site_label_D
_geom_hbond_atom_site_label_H
_geom_hbond_atom_site_label_A
_geom_hbond_distance_DH
_geom_hbond_distance_HA
_geom_hbond_distance_DA
_geom_hbond_angle_DHA
_geom_hbond_site_symmetry_A
C155 H155 N351 0.95 2.59 3.453(17) 152 2_766
